data_4110231
loop_
_publ_author_name
'Matthew J. Horner'
'K. Travis Holman'
'Michael D. Ward'

_publ_section_title
;
 Architectural Diversity and Elastic Networks in Hydrogen-Bonded Host
 Frameworks: From Molecular Jaws to Cylinders
;
_journal_name_full 'Journal of the American Chemical Society'
_journal_page_first 14640
_journal_page_last 14660
_journal_paper_doi 10.1021/ja0741574
_journal_volume 129
_journal_year 2007
_chemical_formula_sum 'C11 H19.8 N3 O3.4 S'
_chemical_formula_weight 280.56
_chemical_name_common 'guanidinium 4-tert-butylbenzenesulfonate'
_chemical_name_systematic
; 
 ? 
;
_space_group_IT_number 61
_symmetry_cell_setting orthorhombic
_symmetry_space_group_name_Hall '-P 2ac 2ab'
_symmetry_space_group_name_H-M 'P b c a'
_atom_sites_solution_hydrogens geom
_atom_sites_solution_primary direct
_atom_sites_solution_secondary difmap
_audit_creation_method SHELXL-97
_cell_angle_alpha 90.00
_cell_angle_beta 90.00
_cell_angle_gamma 90.00
_cell_formula_units_Z 40
_cell_length_a 12.3765(19)
_cell_length_b 22.114(3)
_cell_length_c 56.385(9)
_cell_measurement_reflns_used 3592
_cell_measurement_temperature 173(2)
_cell_measurement_theta_max 27.038
_cell_measurement_theta_min 2.341
_cell_volume 15432(4)
_computing_cell_refinement 'SAINT, Bruker'
_computing_data_collection 'SMART, Bruker (or Siemens)'
_computing_data_reduction 'SAINT, Bruker'
_computing_molecular_graphics 'XSEED, L. Barbour; http://www.xseed.com'
_computing_publication_material CIFTAB
_computing_structure_refinement 'SHELXL-97 (Sheldrick, 1997)'
_computing_structure_solution 'SHELXS-97 (Sheldrick, 1990)'
_diffrn_ambient_temperature 173(2)
_diffrn_measured_fraction_theta_full 0.981
_diffrn_measured_fraction_theta_max 0.981
_diffrn_measurement_device_type 'SMART platform CCD, Bruker (or Siemens)'
_diffrn_measurement_method 'omega scans'
_diffrn_radiation_monochromator graphite
_diffrn_radiation_source 'fine-focus sealed tube'
_diffrn_radiation_type MoK\a
_diffrn_radiation_wavelength 0.71073
_diffrn_reflns_av_R_equivalents 0.1003
_diffrn_reflns_av_sigmaI/netI 0.0981
_diffrn_reflns_limit_h_max 15
_diffrn_reflns_limit_h_min -15
_diffrn_reflns_limit_k_max 26
_diffrn_reflns_limit_k_min -27
_diffrn_reflns_limit_l_max 56
_diffrn_reflns_limit_l_min -72
_diffrn_reflns_number 76970
_diffrn_reflns_theta_full 27.13
_diffrn_reflns_theta_max 27.13
_diffrn_reflns_theta_min 0.72
_exptl_absorpt_coefficient_mu 0.218
_exptl_absorpt_correction_T_max 1.000
_exptl_absorpt_correction_T_min 0.87543
_exptl_absorpt_correction_type multi-scan
_exptl_absorpt_process_details 'SADABS, G. Sheldrick (1999)'
_exptl_crystal_colour colorless
_exptl_crystal_density_diffrn 1.208
_exptl_crystal_description plate
_exptl_crystal_F_000 6000
_exptl_crystal_size_max 0.32
_exptl_crystal_size_mid 0.29
_exptl_crystal_size_min 0.23
_refine_diff_density_max 0.606
_refine_diff_density_min -0.541
_refine_diff_density_rms 0.109
_refine_ls_extinction_coef 0.00181(14)
_refine_ls_extinction_expression Fc^*^=kFc[1+0.001xFc^2^\l^3^/sin(2\q)]^-1/4^
_refine_ls_extinction_method SHELXL
_refine_ls_goodness_of_fit_ref 1.077
_refine_ls_hydrogen_treatment mixed
_refine_ls_matrix_type full
_refine_ls_number_parameters 830
_refine_ls_number_reflns 16766
_refine_ls_number_restraints 0
_refine_ls_restrained_S_all 1.077
_refine_ls_R_factor_all 0.2184
_refine_ls_R_factor_gt 0.1318
_refine_ls_shift/su_max 0.000
_refine_ls_shift/su_mean 0.000
_refine_ls_structure_factor_coef Fsqd
_refine_ls_weighting_details 'calc w=1/[\s^2^(Fo^2^)+(0.0877P)^2^+78.6542P] where P=(Fo^2^+2Fc^2^)/3'
_refine_ls_weighting_scheme calc
_refine_ls_wR_factor_gt 0.2782
_refine_ls_wR_factor_ref 0.3244
_reflns_number_gt 8827
_reflns_number_total 16766
_reflns_threshold_expression >2sigma(I)
_cod_data_source_file ja0741574si20070910_040750_30.cif
_cod_data_source_block G4TBBS
_cod_database_code 4110231

loop_
_symmetry_equiv_pos_as_xyz
'x, y, z'
'-x+1/2, -y, z+1/2'
'x+1/2, -y+1/2, -z'
'-x, y+1/2, -z+1/2'
'-x, -y, -z'
'x-1/2, y, -z-1/2'
'-x-1/2, y-1/2, z'
'x, -y-1/2, z-1/2'

loop_
_atom_site_label
_atom_site_type_symbol
_atom_site_fract_x
_atom_site_fract_y
_atom_site_fract_z
_atom_site_U_iso_or_equiv
_atom_site_adp_type
_atom_site_occupancy
_atom_site_symmetry_multiplicity
_atom_site_calc_flag
_atom_site_refinement_flags
S1 S 0.72875(15) 0.01548(8) 0.04296(3) 0.0505(4) Uani 1 1 d .
S2 S 0.19725(15) 0.09594(9) 0.33074(3) 0.0526(5) Uani 1 1 d .
S3 S 0.38925(14) 0.31981(8) 0.02850(3) 0.0453(4) Uani 1 1 d .
S4 S 0.30819(15) 0.44758(8) 0.21232(3) 0.0498(4) Uani 1 1 d .
S5 S 0.20376(15) 0.14315(9) 0.10211(3) 0.0513(5) Uani 1 1 d .
O1 O 0.7928(4) 0.0124(2) 0.02107(8) 0.0530(12) Uani 1 1 d .
O2 O 0.6237(4) 0.0446(2) 0.03931(9) 0.0578(13) Uani 1 1 d .
O3 O 0.7894(4) 0.0429(2) 0.06226(8) 0.0537(12) Uani 1 1 d .
O4 O 0.2475(4) 0.0893(2) 0.35408(8) 0.0584(13) Uani 1 1 d .
O5 O 0.0794(4) 0.0897(2) 0.33152(9) 0.0576(13) Uani 1 1 d .
O6 O 0.2464(4) 0.0563(2) 0.31320(9) 0.0615(13) Uani 1 1 d .
O7 O 0.2713(4) 0.3176(2) 0.02766(8) 0.0503(11) Uani 1 1 d .
O8 O 0.4331(4) 0.3750(2) 0.01798(8) 0.0561(12) Uani 1 1 d .
O9 O 0.4391(4) 0.2649(2) 0.01868(8) 0.0534(12) Uani 1 1 d .
O10 O 0.2525(4) 0.4743(2) 0.19228(8) 0.0569(13) Uani 1 1 d .
O11 O 0.4255(4) 0.4571(2) 0.21189(8) 0.0530(12) Uani 1 1 d .
O12 O 0.2603(4) 0.4666(2) 0.23494(8) 0.0547(12) Uani 1 1 d .
O13 O 0.0973(4) 0.1139(2) 0.09999(8) 0.0598(13) Uani 1 1 d .
O14 O 0.2679(4) 0.1347(2) 0.08069(8) 0.0544(12) Uani 1 1 d .
O15 O 0.2592(4) 0.1245(2) 0.12403(8) 0.0572(12) Uani 1 1 d .
N1 N 0.1531(5) 0.1149(3) -0.00180(10) 0.0556(15) Uani 1 1 d .
H1A H 0.0859 0.1178 -0.0068 0.067 Uiso 1 1 calc R
H1B H 0.1860 0.0796 -0.0018 0.067 Uiso 1 1 calc R
N2 N 0.1570(5) 0.2176(3) 0.00587(11) 0.0578(16) Uani 1 1 d .
H2A H 0.0898 0.2211 0.0010 0.069 Uiso 1 1 calc R
H2B H 0.1924 0.2496 0.0109 0.069 Uiso 1 1 calc R
N3 N 0.3052(5) 0.1587(3) 0.01417(11) 0.0570(16) Uani 1 1 d .
H3A H 0.3389 0.1906 0.0198 0.068 Uiso 1 1 calc R
H3B H 0.3375 0.1232 0.0141 0.068 Uiso 1 1 calc R
N4 N 0.0320(5) -0.0004(3) 0.02823(11) 0.0553(15) Uani 1 1 d .
H4A H -0.0376 0.0021 0.0252 0.066 Uiso 1 1 calc R
H4B H 0.0726 -0.0258 0.0202 0.066 Uiso 1 1 calc R
N5 N 0.1823(5) 0.0296(3) 0.04937(11) 0.0572(16) Uani 1 1 d .
H5A H 0.2117 0.0522 0.0605 0.069 Uiso 1 1 calc R
H5B H 0.2225 0.0041 0.0413 0.069 Uiso 1 1 calc R
N6 N 0.0158(5) 0.0718(3) 0.05687(11) 0.0628(17) Uani 1 1 d .
H6A H -0.0539 0.0746 0.0539 0.075 Uiso 1 1 calc R
H6B H 0.0453 0.0946 0.0679 0.075 Uiso 1 1 calc R
N7 N -0.0050(5) 0.0996(3) 0.42129(11) 0.0605(16) Uani 1 1 d .
H7A H -0.0731 0.1109 0.4220 0.073 Uiso 1 1 calc R
H7B H 0.0304 0.0909 0.4344 0.073 Uiso 1 1 calc R
N8 N 0.1481(5) 0.0795(3) 0.39918(11) 0.0619(17) Uani 1 1 d .
H8A H 0.1806 0.0776 0.3853 0.074 Uiso 1 1 calc R
H8B H 0.1839 0.0708 0.4122 0.074 Uiso 1 1 calc R
N9 N -0.0089(5) 0.1085(3) 0.38060(10) 0.0551(15) Uani 1 1 d .
H9A H -0.0770 0.1198 0.3813 0.066 Uiso 1 1 calc R
H9B H 0.0240 0.1058 0.3668 0.066 Uiso 1 1 calc R
N10 N 0.5245(5) 0.5775(3) 0.13947(11) 0.0688(19) Uani 1 1 d .
H10A H 0.5946 0.5837 0.1405 0.083 Uiso 1 1 calc R
H10B H 0.4873 0.5937 0.1278 0.083 Uiso 1 1 calc R
N11 N 0.3673(5) 0.5357(3) 0.15331(11) 0.0586(16) Uani 1 1 d .
H11A H 0.3320 0.5136 0.1637 0.070 Uiso 1 1 calc R
H11B H 0.3325 0.5525 0.1414 0.070 Uiso 1 1 calc R
N12 N 0.5286(5) 0.5190(3) 0.17323(11) 0.0624(17) Uani 1 1 d .
H12A H 0.5987 0.5248 0.1745 0.075 Uiso 1 1 calc R
H12B H 0.4944 0.4968 0.1838 0.075 Uiso 1 1 calc R
N13 N 0.5333(5) 0.5224(3) 0.29513(10) 0.0604(16) Uani 1 1 d .
H13A H 0.6015 0.5121 0.2970 0.072 Uiso 1 1 calc R
H13B H 0.4977 0.5396 0.3068 0.072 Uiso 1 1 calc R
N14 N 0.3802(5) 0.5272(3) 0.27184(10) 0.0566(16) Uani 1 1 d .
H14A H 0.3466 0.5203 0.2584 0.068 Uiso 1 1 calc R
H14B H 0.3455 0.5444 0.2837 0.068 Uiso 1 1 calc R
N15 N 0.5363(5) 0.4859(3) 0.25670(10) 0.0589(16) Uani 1 1 d .
H15A H 0.5032 0.4788 0.2432 0.071 Uiso 1 1 calc R
H15B H 0.6046 0.4758 0.2585 0.071 Uiso 1 1 calc R
C1 C 0.7054(6) -0.0603(3) 0.05112(12) 0.0466(16) Uani 1 1 d .
C2 C 0.6169(6) -0.0909(3) 0.04181(14) 0.0577(19) Uani 1 1 d .
H2 H 0.5651 -0.0698 0.0325 0.069 Uiso 1 1 calc R
C3 C 0.6046(7) -0.1515(4) 0.04614(14) 0.063(2) Uani 1 1 d .
H3 H 0.5425 -0.1715 0.0401 0.076 Uiso 1 1 calc R
C4 C 0.6794(6) -0.1850(3) 0.05909(13) 0.0577(19) Uani 1 1 d .
C5 C 0.7671(6) -0.1526(4) 0.06854(13) 0.0590(19) Uani 1 1 d .
H5 H 0.8189 -0.1734 0.0779 0.071 Uiso 1 1 calc R
C6 C 0.7802(6) -0.0916(3) 0.06463(12) 0.0512(17) Uani 1 1 d .
H6 H 0.8405 -0.0710 0.0712 0.061 Uiso 1 1 calc R
C7 C 0.6688(7) -0.2520(4) 0.06347(16) 0.073(2) Uani 1 1 d .
C8 C 0.6457(11) -0.2642(5) 0.0894(2) 0.119(4) Uani 1 1 d .
H8C H 0.7077 -0.2535 0.0988 0.179 Uiso 1 1 d R
H8D H 0.6303 -0.3064 0.0915 0.179 Uiso 1 1 d R
H8E H 0.5846 -0.2408 0.0945 0.179 Uiso 1 1 d R
C9 C 0.7738(9) -0.2849(4) 0.0561(2) 0.093(3) Uani 1 1 d .
H9C H 0.7875 -0.2778 0.0395 0.140 Uiso 1 1 d R
H9D H 0.7654 -0.3275 0.0588 0.140 Uiso 1 1 d R
H9E H 0.8334 -0.2700 0.0653 0.140 Uiso 1 1 d R
C10 C 0.5754(10) -0.2795(5) 0.0490(2) 0.114(4) Uani 1 1 d .
H10C H 0.5095 -0.2585 0.0526 0.171 Uiso 1 1 d R
H10D H 0.5678 -0.3215 0.0530 0.171 Uiso 1 1 d R
H10E H 0.5908 -0.2757 0.0324 0.171 Uiso 1 1 d R
C11 C 0.2238(6) 0.1704(3) 0.32185(12) 0.0512(17) Uani 1 1 d .
C12 C 0.2914(6) 0.2078(4) 0.33430(14) 0.066(2) Uani 1 1 d .
H12 H 0.3237 0.1934 0.3485 0.079 Uiso 1 1 calc R
C13 C 0.3136(7) 0.2653(4) 0.32680(15) 0.067(2) Uani 1 1 d .
H13 H 0.3610 0.2898 0.3359 0.081 Uiso 1 1 calc R
C14 C 0.2689(6) 0.2884(4) 0.30641(13) 0.0574(19) Uani 1 1 d .
C15 C 0.2018(7) 0.2507(4) 0.29360(15) 0.073(2) Uani 1 1 d .
H15 H 0.1712 0.2646 0.2791 0.088 Uiso 1 1 calc R
C16 C 0.1782(8) 0.1928(4) 0.30152(14) 0.074(2) Uani 1 1 d .
H16 H 0.1297 0.1683 0.2927 0.089 Uiso 1 1 calc R
C17 C 0.2944(7) 0.3517(4) 0.29686(14) 0.066(2) Uani 1 1 d .
C18 C 0.3564(9) 0.3896(4) 0.31552(17) 0.091(3) Uani 1 1 d .
H18A H 0.3626 0.4306 0.3101 0.137 Uiso 1 1 d R
H18B H 0.3181 0.3889 0.3303 0.137 Uiso 1 1 d R
H18C H 0.4273 0.3729 0.3177 0.137 Uiso 1 1 d R
C19 C 0.1916(7) 0.3862(4) 0.29046(17) 0.079(3) Uani 1 1 d .
H19A H 0.1577 0.3670 0.2771 0.119 Uiso 1 1 d R
H19B H 0.1429 0.3860 0.3037 0.119 Uiso 1 1 d R
H19C H 0.2094 0.4272 0.2864 0.119 Uiso 1 1 d R
C20 C 0.3674(8) 0.3464(4) 0.27523(15) 0.080(3) Uani 1 1 d .
H20A H 0.3298 0.3251 0.2629 0.120 Uiso 1 1 d R
H20B H 0.3867 0.3860 0.2697 0.120 Uiso 1 1 d R
H20C H 0.4316 0.3245 0.2795 0.120 Uiso 1 1 d R
C21 C 0.4236(5) 0.3210(3) 0.05869(12) 0.0479(16) Uani 1 1 d .
C22 C 0.4470(6) 0.2683(3) 0.07127(12) 0.0520(17) Uani 1 1 d .
H22 H 0.4477 0.2305 0.0633 0.062 Uiso 1 1 calc R
C23 C 0.4689(6) 0.2707(3) 0.09511(12) 0.0550(18) Uani 1 1 d .
H23 H 0.4826 0.2339 0.1033 0.066 Uiso 1 1 calc R
C24 C 0.4717(6) 0.3242(3) 0.10770(12) 0.0509(17) Uani 1 1 d .
C25 C 0.4470(6) 0.3770(3) 0.09503(12) 0.0545(18) Uani 1 1 d .
H25 H 0.4464 0.4146 0.1031 0.065 Uiso 1 1 calc R
C26 C 0.4235(6) 0.3758(3) 0.07105(11) 0.0483(16) Uani 1 1 d .
H26 H 0.4072 0.4123 0.0630 0.058 Uiso 1 1 calc R
C27 C 0.5021(7) 0.3269(4) 0.13372(13) 0.067(2) Uani 1 1 d .
C28 C 0.6106(9) 0.3614(7) 0.1363(2) 0.133(5) Uani 1 1 d .
H28A H 0.6054 0.3997 0.1285 0.199 Uiso 1 1 d R
H28B H 0.6679 0.3381 0.1294 0.199 Uiso 1 1 d R
H28C H 0.6256 0.3677 0.1529 0.199 Uiso 1 1 d R
C29 C 0.4217(11) 0.3658(6) 0.14781(17) 0.123(5) Uani 1 1 d .
H29A H 0.3524 0.3463 0.1478 0.184 Uiso 1 1 d R
H29B H 0.4154 0.4050 0.1406 0.184 Uiso 1 1 d R
H29C H 0.4467 0.3702 0.1638 0.184 Uiso 1 1 d R
C30 C 0.5143(13) 0.2672(5) 0.14511(18) 0.134(5) Uani 1 1 d .
H30A H 0.5398 0.2722 0.1611 0.201 Uiso 1 1 d R
H30B H 0.5653 0.2435 0.1363 0.201 Uiso 1 1 d R
H30C H 0.4457 0.2470 0.1453 0.201 Uiso 1 1 d R
C31 C 0.2888(6) 0.3686(3) 0.21028(13) 0.0553(18) Uani 1 1 d .
C32 C 0.3739(7) 0.3290(3) 0.21173(13) 0.0590(19) Uani 1 1 d .
H32 H 0.4455 0.3441 0.2132 0.071 Uiso 1 1 calc R
C33 C 0.3559(8) 0.2681(4) 0.21113(15) 0.070(2) Uani 1 1 d .
H33 H 0.4161 0.2416 0.2122 0.084 Uiso 1 1 calc R
C34 C 0.2536(9) 0.2434(4) 0.20895(17) 0.081(3) Uani 1 1 d .
C35 C 0.1706(9) 0.2837(5) 0.2073(3) 0.118(4) Uani 1 1 d .
H35 H 0.0989 0.2688 0.2057 0.142 Uiso 1 1 calc R
C36 C 0.1872(7) 0.3452(4) 0.2077(2) 0.098(4) Uani 1 1 d .
H36 H 0.1273 0.3717 0.2062 0.117 Uiso 1 1 calc R
C37 C 0.2386(10) 0.1741(5) 0.2079(2) 0.103(3) Uani 1 1 d .
C38 C 0.1205(12) 0.1575(6) 0.2056(4) 0.207(10) Uani 1 1 d .
H38A H 0.0876 0.1824 0.1937 0.310 Uiso 1 1 d R
H38B H 0.0850 0.1640 0.2205 0.310 Uiso 1 1 d R
H38C H 0.1140 0.1157 0.2011 0.310 Uiso 1 1 d R
C39 C 0.2877(14) 0.1462(5) 0.23092(18) 0.137(6) Uani 1 1 d .
H39A H 0.2770 0.1032 0.2309 0.205 Uiso 1 1 d R
H39B H 0.2532 0.1634 0.2446 0.205 Uiso 1 1 d R
H39C H 0.3637 0.1549 0.2314 0.205 Uiso 1 1 d R
C40 C 0.2985(9) 0.1483(5) 0.18691(17) 0.095(3) Uani 1 1 d .
H40A H 0.2877 0.1053 0.1862 0.142 Uiso 1 1 d R
H40B H 0.3742 0.1567 0.1886 0.142 Uiso 1 1 d R
H40C H 0.2721 0.1666 0.1726 0.142 Uiso 1 1 d R
C41 C 0.1770(6) 0.2209(3) 0.10505(13) 0.0535(18) Uani 1 1 d .
C42 C 0.1432(7) 0.2438(4) 0.12663(14) 0.070(2) Uani 1 1 d .
H42 H 0.1391 0.2178 0.1400 0.084 Uiso 1 1 calc R
C43 C 0.1155(8) 0.3034(4) 0.12904(15) 0.078(3) Uani 1 1 d .
H43 H 0.0913 0.3180 0.1440 0.094 Uiso 1 1 calc R
C44 C 0.1225(6) 0.3433(4) 0.10962(15) 0.062(2) Uani 1 1 d .
C45 C 0.1568(6) 0.3197(4) 0.08850(14) 0.063(2) Uani 1 1 d .
H45 H 0.1617 0.3455 0.0751 0.076 Uiso 1 1 calc R
C46 C 0.1848(6) 0.2592(4) 0.08614(13) 0.0560(18) Uani 1 1 d .
H46 H 0.2096 0.2444 0.0713 0.067 Uiso 1 1 calc R
C47 C 0.0883(7) 0.4106(4) 0.11276(16) 0.071(2) Uani 1 1 d .
C48 C 0.1278(12) 0.4355(5) 0.1370(3) 0.150(6) Uani 1 1 d .
H48A H 0.1147 0.4782 0.1376 0.225 Uiso 1 1 d R
H48B H 0.2039 0.4279 0.1386 0.225 Uiso 1 1 d R
H48C H 0.0896 0.4158 0.1496 0.225 Uiso 1 1 d R
C49 C -0.0348(8) 0.4128(5) 0.1126(2) 0.103(4) Uani 1 1 d .
H49A H -0.0628 0.3835 0.1235 0.154 Uiso 1 1 d R
H49B H -0.0605 0.4038 0.0969 0.154 Uiso 1 1 d R
H49C H -0.0586 0.4524 0.1171 0.154 Uiso 1 1 d R
C50 C 0.1305(13) 0.4490(5) 0.0927(3) 0.162(7) Uani 1 1 d .
H50A H 0.1214 0.4279 0.0779 0.243 Uiso 1 1 d R
H50B H 0.2059 0.4570 0.0952 0.243 Uiso 1 1 d R
H50C H 0.0914 0.4864 0.0922 0.243 Uiso 1 1 d R
C51 C 0.2051(6) 0.1640(3) 0.00571(12) 0.0496(17) Uani 1 1 d .
C52 C 0.0756(6) 0.0339(3) 0.04480(13) 0.0534(18) Uani 1 1 d .
C53 C 0.0443(6) 0.0955(3) 0.40040(13) 0.0522(17) Uani 1 1 d .
C54 C 0.4749(6) 0.5437(3) 0.15557(13) 0.0524(17) Uani 1 1 d .
C55 C 0.4835(6) 0.5117(3) 0.27433(12) 0.0507(17) Uani 1 1 d .
O16 O 0.2959(4) -0.0597(2) 0.02040(8) 0.0590(13) Uani 1 1 d .
H16A H 0.3116 -0.0816 0.0085 0.071 Uiso 1 1 d R
H16B H 0.3098 -0.0788 0.0331 0.071 Uiso 1 1 d R
O17 O 0.4186(4) 0.0461(2) 0.01913(11) 0.0791(18) Uani 1 1 d .
H17A H 0.4813 0.0458 0.0253 0.095 Uiso 1 1 d R
H17B H 0.3809 0.0126 0.0197 0.095 Uiso 1 1 d R

loop_
_atom_site_aniso_label
_atom_site_aniso_U_11
_atom_site_aniso_U_22
_atom_site_aniso_U_33
_atom_site_aniso_U_23
_atom_site_aniso_U_13
_atom_site_aniso_U_12
S1 0.0547(10) 0.0455(10) 0.0514(10) -0.0026(8) -0.0017(8) 0.0053(8)
S2 0.0541(10) 0.0550(11) 0.0488(10) -0.0022(8) 0.0003(8) -0.0002(9)
S3 0.0542(10) 0.0383(9) 0.0435(9) -0.0044(7) 0.0010(7) -0.0020(8)
S4 0.0529(10) 0.0494(10) 0.0472(9) 0.0003(8) -0.0021(8) -0.0014(8)
S5 0.0566(10) 0.0531(11) 0.0442(9) -0.0023(8) -0.0003(8) 0.0016(9)
O1 0.061(3) 0.053(3) 0.045(3) 0.002(2) 0.004(2) 0.002(2)
O2 0.046(3) 0.060(3) 0.067(3) -0.005(3) -0.008(2) 0.014(2)
O3 0.062(3) 0.048(3) 0.051(3) -0.008(2) -0.005(2) -0.003(2)
O4 0.058(3) 0.069(3) 0.049(3) 0.007(2) -0.003(2) 0.002(3)
O5 0.042(3) 0.067(3) 0.063(3) -0.007(3) 0.000(2) -0.006(2)
O6 0.061(3) 0.063(3) 0.061(3) -0.011(3) 0.001(3) 0.004(3)
O7 0.047(3) 0.052(3) 0.052(3) -0.002(2) -0.002(2) -0.003(2)
O8 0.065(3) 0.055(3) 0.049(3) -0.001(2) 0.003(2) -0.008(2)
O9 0.059(3) 0.044(3) 0.057(3) -0.012(2) 0.006(2) 0.001(2)
O10 0.055(3) 0.064(3) 0.051(3) 0.010(2) -0.005(2) 0.000(2)
O11 0.044(3) 0.061(3) 0.054(3) 0.006(2) -0.003(2) -0.004(2)
O12 0.056(3) 0.059(3) 0.049(3) -0.009(2) 0.000(2) -0.001(2)
O13 0.054(3) 0.074(4) 0.052(3) -0.006(3) 0.001(2) -0.015(3)
O14 0.060(3) 0.064(3) 0.039(2) -0.005(2) 0.006(2) 0.004(2)
O15 0.059(3) 0.064(3) 0.049(3) 0.004(2) -0.003(2) 0.005(3)
N1 0.065(4) 0.044(4) 0.058(4) -0.007(3) -0.009(3) 0.003(3)
N2 0.055(4) 0.047(4) 0.071(4) -0.008(3) -0.006(3) 0.000(3)
N3 0.059(4) 0.043(3) 0.069(4) -0.012(3) -0.015(3) 0.000(3)
N4 0.052(3) 0.050(4) 0.064(4) -0.014(3) -0.001(3) 0.000(3)
N5 0.057(4) 0.051(4) 0.063(4) -0.010(3) -0.004(3) 0.003(3)
N6 0.054(4) 0.058(4) 0.077(4) -0.027(3) -0.011(3) 0.008(3)
N7 0.064(4) 0.066(4) 0.052(4) 0.001(3) 0.000(3) 0.011(3)
N8 0.056(4) 0.074(5) 0.056(4) 0.005(3) 0.004(3) 0.008(3)
N9 0.056(4) 0.058(4) 0.052(3) 0.009(3) 0.004(3) 0.004(3)
N10 0.055(4) 0.092(5) 0.059(4) 0.021(4) -0.002(3) -0.008(4)
N11 0.049(4) 0.065(4) 0.062(4) 0.007(3) 0.002(3) -0.003(3)
N12 0.055(4) 0.067(4) 0.066(4) 0.021(3) -0.003(3) -0.009(3)
N13 0.050(3) 0.075(5) 0.056(4) -0.019(3) -0.001(3) -0.001(3)
N14 0.049(3) 0.072(4) 0.049(3) -0.004(3) -0.003(3) -0.001(3)
N15 0.055(4) 0.070(4) 0.052(4) -0.006(3) -0.003(3) 0.003(3)
C1 0.052(4) 0.034(4) 0.054(4) -0.005(3) 0.000(3) -0.003(3)
C2 0.058(4) 0.051(5) 0.064(5) -0.001(4) -0.008(4) -0.003(4)
C3 0.062(5) 0.063(5) 0.065(5) 0.000(4) -0.001(4) -0.012(4)
C4 0.066(5) 0.047(4) 0.061(5) 0.003(4) 0.008(4) -0.014(4)
C5 0.062(5) 0.056(5) 0.060(4) 0.008(4) -0.005(4) -0.002(4)
C6 0.051(4) 0.051(4) 0.052(4) -0.002(3) -0.005(3) -0.006(3)
C7 0.079(6) 0.058(5) 0.082(6) 0.008(4) 0.010(5) -0.016(5)
C8 0.158(11) 0.090(8) 0.110(9) 0.042(7) 0.037(8) 0.005(8)
C9 0.111(8) 0.050(6) 0.120(8) 0.014(5) 0.025(7) 0.005(5)
C10 0.126(9) 0.064(7) 0.152(11) 0.003(7) -0.022(8) -0.035(6)
C11 0.057(4) 0.047(4) 0.049(4) 0.006(3) 0.002(3) 0.000(3)
C12 0.065(5) 0.073(6) 0.060(5) 0.009(4) -0.010(4) -0.007(4)
C13 0.074(5) 0.058(5) 0.070(5) 0.000(4) -0.012(4) -0.012(4)
C14 0.060(5) 0.060(5) 0.052(4) 0.002(4) 0.001(4) -0.009(4)
C15 0.091(6) 0.070(6) 0.058(5) 0.009(4) -0.018(4) -0.001(5)
C16 0.096(7) 0.071(6) 0.055(5) 0.007(4) -0.017(4) -0.013(5)
C17 0.072(5) 0.061(5) 0.064(5) 0.010(4) 0.008(4) -0.005(4)
C18 0.129(9) 0.066(6) 0.078(6) 0.017(5) -0.021(6) -0.022(6)
C19 0.079(6) 0.077(6) 0.082(6) 0.015(5) -0.001(5) 0.005(5)
C20 0.089(6) 0.086(7) 0.066(5) 0.013(5) 0.018(5) -0.008(5)
C21 0.050(4) 0.047(4) 0.047(4) -0.004(3) -0.005(3) -0.002(3)
C22 0.060(4) 0.042(4) 0.054(4) -0.005(3) 0.001(3) -0.001(3)
C23 0.070(5) 0.048(4) 0.047(4) 0.010(3) -0.006(3) -0.003(4)
C24 0.054(4) 0.052(4) 0.046(4) 0.000(3) -0.002(3) 0.004(3)
C25 0.072(5) 0.043(4) 0.049(4) -0.011(3) 0.001(4) -0.001(4)
C26 0.067(4) 0.042(4) 0.036(3) 0.004(3) 0.002(3) -0.001(3)
C27 0.085(6) 0.070(6) 0.046(4) 0.001(4) -0.011(4) 0.009(5)
C28 0.100(8) 0.214(16) 0.084(7) 0.004(9) -0.033(6) -0.040(9)
C29 0.174(12) 0.139(11) 0.055(6) -0.023(6) -0.005(7) 0.062(9)
C30 0.239(16) 0.104(9) 0.058(6) 0.007(6) -0.033(8) 0.047(10)
C31 0.055(4) 0.049(4) 0.062(4) -0.001(3) -0.001(3) -0.003(3)
C32 0.067(5) 0.044(4) 0.066(5) 0.000(4) 0.001(4) 0.003(4)
C33 0.080(6) 0.062(6) 0.067(5) -0.003(4) 0.004(4) 0.008(5)
C34 0.099(7) 0.047(5) 0.097(7) -0.013(5) 0.016(6) -0.002(5)
C35 0.077(7) 0.075(8) 0.202(14) -0.031(8) 0.016(8) -0.024(6)
C36 0.057(5) 0.044(5) 0.192(12) -0.012(6) -0.014(6) -0.002(4)
C37 0.119(9) 0.059(6) 0.131(10) 0.002(6) 0.004(8) -0.017(6)
C38 0.131(12) 0.066(8) 0.42(3) -0.035(13) 0.076(16) -0.035(8)
C39 0.279(19) 0.056(6) 0.076(7) 0.003(5) 0.038(9) -0.008(9)
C40 0.130(9) 0.073(7) 0.082(6) -0.019(5) -0.018(6) 0.025(6)
C41 0.053(4) 0.050(4) 0.057(4) -0.007(3) -0.002(3) 0.012(3)
C42 0.104(7) 0.062(5) 0.046(4) 0.007(4) 0.009(4) 0.023(5)
C43 0.104(7) 0.077(6) 0.053(5) 0.000(4) 0.006(5) 0.021(5)
C44 0.059(5) 0.059(5) 0.069(5) 0.000(4) -0.009(4) 0.009(4)
C45 0.063(5) 0.066(6) 0.060(5) 0.004(4) 0.002(4) 0.001(4)
C46 0.054(4) 0.059(5) 0.055(4) 0.008(4) 0.003(3) 0.000(4)
C47 0.077(6) 0.050(5) 0.087(6) -0.005(4) -0.005(5) 0.016(4)
C48 0.164(12) 0.087(9) 0.198(14) -0.065(9) -0.103(11) 0.037(8)
C49 0.088(7) 0.082(7) 0.137(10) -0.020(7) -0.014(7) 0.031(6)
C50 0.201(15) 0.063(7) 0.222(17) 0.052(9) 0.098(13) 0.039(8)
C51 0.062(4) 0.038(4) 0.049(4) -0.004(3) -0.001(3) 0.001(3)
C52 0.060(5) 0.044(4) 0.056(4) -0.008(3) -0.004(4) -0.003(3)
C53 0.064(5) 0.039(4) 0.053(4) -0.001(3) -0.002(4) -0.005(3)
C54 0.059(4) 0.048(4) 0.050(4) 0.003(3) 0.004(3) 0.002(3)
C55 0.055(4) 0.046(4) 0.051(4) -0.002(3) 0.000(3) -0.007(3)
O16 0.076(3) 0.057(3) 0.044(3) 0.000(2) 0.002(2) -0.005(3)
O17 0.065(3) 0.056(3) 0.116(5) 0.004(3) -0.031(3) 0.003(3)

loop_
_atom_type_symbol
_atom_type_description
_atom_type_scat_dispersion_real
_atom_type_scat_dispersion_imag
_atom_type_scat_source
C C 0.0033 0.0016 'International Tables Vol C Tables 4.2.6.8 and 6.1.1.4'
H H 0.0000 0.0000 'International Tables Vol C Tables 4.2.6.8 and 6.1.1.4'
N N 0.0061 0.0033 'International Tables Vol C Tables 4.2.6.8 and 6.1.1.4'
O O 0.0106 0.0060 'International Tables Vol C Tables 4.2.6.8 and 6.1.1.4'
S S 0.1246 0.1234 'International Tables Vol C Tables 4.2.6.8 and 6.1.1.4'

loop_
_geom_angle_atom_site_label_1
_geom_angle_atom_site_label_2
_geom_angle_atom_site_label_3
_geom_angle
O3 S1 O2 112.3(3)
O3 S1 O1 111.7(3)
O2 S1 O1 112.4(3)
O3 S1 C1 106.6(3)
O2 S1 C1 108.0(3)
O1 S1 C1 105.3(3)
O6 S2 O4 111.9(3)
O6 S2 O5 112.3(3)
O4 S2 O5 112.7(3)
O6 S2 C11 107.0(3)
O4 S2 C11 105.8(3)
O5 S2 C11 106.5(3)
O8 S3 O7 112.7(3)
O8 S3 O9 112.4(3)
O7 S3 O9 112.3(3)
O8 S3 C21 106.9(3)
O7 S3 C21 105.9(3)
O9 S3 C21 106.0(3)
O10 S4 O11 113.5(3)
O10 S4 O12 111.6(3)
O11 S4 O12 111.9(3)
O10 S4 C31 106.7(3)
O11 S4 C31 106.0(3)
O12 S4 C31 106.5(3)
O14 S5 O15 113.9(3)
O14 S5 O13 111.4(3)
O15 S5 O13 111.2(3)
O14 S5 C41 107.8(3)
O15 S5 C41 106.4(3)
O13 S5 C41 105.6(3)
C51 N1 H1A 120.0
C51 N1 H1B 120.0
H1A N1 H1B 120.0
C51 N2 H2A 120.0
C51 N2 H2B 120.0
H2A N2 H2B 120.0
C51 N3 H3A 120.0
C51 N3 H3B 120.0
H3A N3 H3B 120.0
C52 N4 H4A 120.0
C52 N4 H4B 120.0
H4A N4 H4B 120.0
C52 N5 H5A 120.0
C52 N5 H5B 120.0
H5A N5 H5B 120.0
C52 N6 H6A 120.0
C52 N6 H6B 120.0
H6A N6 H6B 120.0
C53 N7 H7A 120.0
C53 N7 H7B 120.0
H7A N7 H7B 120.0
C53 N8 H8A 120.0
C53 N8 H8B 120.0
H8A N8 H8B 120.0
C53 N9 H9A 120.0
C53 N9 H9B 120.0
H9A N9 H9B 120.0
C54 N10 H10A 120.0
C54 N10 H10B 120.0
H10A N10 H10B 120.0
C54 N11 H11A 120.0
C54 N11 H11B 120.0
H11A N11 H11B 120.0
C54 N12 H12A 120.0
C54 N12 H12B 120.0
H12A N12 H12B 120.0
C55 N13 H13A 120.0
C55 N13 H13B 120.0
H13A N13 H13B 120.0
C55 N14 H14A 120.0
C55 N14 H14B 120.0
H14A N14 H14B 120.0
C55 N15 H15A 120.0
C55 N15 H15B 120.0
H15A N15 H15B 120.0
C6 C1 C2 119.5(6)
C6 C1 S1 120.6(5)
C2 C1 S1 119.5(6)
C3 C2 C1 119.7(7)
C3 C2 H2 120.1
C1 C2 H2 120.1
C2 C3 C4 122.6(7)
C2 C3 H3 118.7
C4 C3 H3 118.7
C3 C4 C5 116.2(7)
C3 C4 C7 123.4(7)
C5 C4 C7 120.4(8)
C6 C5 C4 122.0(7)
C6 C5 H5 119.0
C4 C5 H5 119.0
C5 C6 C1 119.9(7)
C5 C6 H6 120.0
C1 C6 H6 120.0
C4 C7 C8 110.5(8)
C4 C7 C10 111.5(8)
C8 C7 C10 107.4(9)
C4 C7 C9 110.2(7)
C8 C7 C9 109.6(9)
C10 C7 C9 107.6(9)
C7 C8 H8C 109.5
C7 C8 H8D 109.1
H8C C8 H8D 109.5
C7 C8 H8E 109.9
H8C C8 H8E 109.4
H8D C8 H8E 109.5
C7 C9 H9C 109.5
C7 C9 H9D 109.1
H9C C9 H9D 109.5
C7 C9 H9E 109.8
H9C C9 H9E 109.4
H9D C9 H9E 109.5
C7 C10 H10C 109.6
C7 C10 H10D 109.4
H10C C10 H10D 109.5
C7 C10 H10E 109.5
H10C C10 H10E 109.5
H10D C10 H10E 109.5
C12 C11 C16 117.5(7)
C12 C11 S2 122.4(6)
C16 C11 S2 120.1(6)
C11 C12 C13 121.7(8)
C11 C12 H12 119.1
C13 C12 H12 119.1
C12 C13 C14 121.6(8)
C12 C13 H13 119.2
C14 C13 H13 119.2
C13 C14 C15 117.1(8)
C13 C14 C17 123.4(7)
C15 C14 C17 119.4(7)
C14 C15 C16 121.0(8)
C14 C15 H15 119.5
C16 C15 H15 119.5
C11 C16 C15 121.1(8)
C11 C16 H16 119.4
C15 C16 H16 119.4
C20 C17 C19 110.1(7)
C20 C17 C14 109.5(7)
C19 C17 C14 111.6(7)
C20 C17 C18 107.0(8)
C19 C17 C18 107.6(8)
C14 C17 C18 111.0(7)
C17 C18 H18A 109.4
C17 C18 H18B 109.6
H18A C18 H18B 109.5
C17 C18 H18C 109.3
H18A C18 H18C 109.5
H18B C18 H18C 109.5
C17 C19 H19A 109.1
C17 C19 H19B 109.6
H19A C19 H19B 109.5
C17 C19 H19C 109.7
H19A C19 H19C 109.5
H19B C19 H19C 109.5
C17 C20 H20A 109.3
C17 C20 H20B 109.7
H20A C20 H20B 109.4
C17 C20 H20C 109.4
H20A C20 H20C 109.5
H20B C20 H20C 109.5
C22 C21 C26 118.1(6)
C22 C21 S3 122.1(5)
C26 C21 S3 119.8(5)
C23 C22 C21 120.5(7)
C23 C22 H22 119.7
C21 C22 H22 119.7
C22 C23 C24 122.8(7)
C22 C23 H23 118.6
C24 C23 H23 118.6
C23 C24 C25 116.5(6)
C23 C24 C27 122.6(7)
C25 C24 C27 120.9(7)
C26 C25 C24 121.9(7)
C26 C25 H25 119.1
C24 C25 H25 119.1
C25 C26 C21 120.3(6)
C25 C26 H26 119.9
C21 C26 H26 119.9
C30 C27 C24 114.2(8)
C30 C27 C29 110.0(9)
C24 C27 C29 111.2(7)
C30 C27 C28 108.0(10)
C24 C27 C28 109.0(7)
C29 C27 C28 103.7(10)
C27 C28 H28A 109.4
C27 C28 H28B 109.7
H28A C28 H28B 109.5
C27 C28 H28C 109.4
H28A C28 H28C 109.4
H28B C28 H28C 109.4
C27 C29 H29A 109.1
C27 C29 H29B 109.8
H29A C29 H29B 109.5
C27 C29 H29C 109.5
H29A C29 H29C 109.5
H29B C29 H29C 109.5
C27 C30 H30A 109.8
C27 C30 H30B 109.3
H30A C30 H30B 109.5
C27 C30 H30C 109.3
H30A C30 H30C 109.4
H30B C30 H30C 109.5
C36 C31 C32 118.0(7)
C36 C31 S4 120.5(6)
C32 C31 S4 121.5(6)
C33 C32 C31 120.2(8)
C33 C32 H32 119.9
C31 C32 H32 119.9
C32 C33 C34 122.7(8)
C32 C33 H33 118.6
C34 C33 H33 118.6
C35 C34 C33 115.9(8)
C35 C34 C37 123.8(10)
C33 C34 C37 120.3(9)
C34 C35 C36 122.2(10)
C34 C35 H35 118.9
C36 C35 H35 118.9
C31 C36 C35 121.0(9)
C31 C36 H36 119.5
C35 C36 H36 119.5
C40 C37 C38 108.3(11)
C40 C37 C34 110.2(9)
C38 C37 C34 111.1(10)
C40 C37 C39 108.1(10)
C38 C37 C39 110.7(12)
C34 C37 C39 108.4(9)
C37 C38 H38A 109.4
C37 C38 H38B 109.2
H38A C38 H38B 109.5
C37 C38 H38C 109.7
H38A C38 H38C 109.5
H38B C38 H38C 109.5
C37 C39 H39A 109.6
C37 C39 H39B 109.7
H39A C39 H39B 109.4
C37 C39 H39C 109.1
H39A C39 H39C 109.5
H39B C39 H39C 109.5
C37 C40 H40A 109.9
C37 C40 H40B 109.2
H40A C40 H40B 109.5
C37 C40 H40C 109.4
H40A C40 H40C 109.5
H40B C40 H40C 109.5
C46 C41 C42 118.8(7)
C46 C41 S5 121.3(6)
C42 C41 S5 119.8(6)
C43 C42 C41 121.1(8)
C43 C42 H42 119.5
C41 C42 H42 119.5
C42 C43 C44 120.7(8)
C42 C43 H43 119.6
C44 C43 H43 119.6
C45 C44 C43 117.1(8)
C45 C44 C47 123.3(8)
C43 C44 C47 119.6(8)
C44 C45 C46 121.9(8)
C44 C45 H45 119.0
C46 C45 H45 119.0
C41 C46 C45 120.3(7)
C41 C46 H46 119.8
C45 C46 H46 119.8
C50 C47 C49 108.8(10)
C50 C47 C48 110.5(11)
C49 C47 C48 108.1(9)
C50 C47 C44 111.0(8)
C49 C47 C44 107.6(7)
C48 C47 C44 110.7(8)
C47 C48 H48A 109.4
C47 C48 H48B 109.3
H48A C48 H48B 109.5
C47 C48 H48C 109.7
H48A C48 H48C 109.5
H48B C48 H48C 109.5
C47 C49 H49A 109.5
C47 C49 H49B 109.3
H49A C49 H49B 109.5
C47 C49 H49C 109.6
H49A C49 H49C 109.4
H49B C49 H49C 109.5
C47 C50 H50A 109.7
C47 C50 H50B 109.3
H50A C50 H50B 109.4
C47 C50 H50C 109.4
H50A C50 H50C 109.4
H50B C50 H50C 109.5
N2 C51 N1 121.0(7)
N2 C51 N3 119.5(6)
N1 C51 N3 119.4(6)
N6 C52 N4 120.4(7)
N6 C52 N5 120.0(7)
N4 C52 N5 119.6(7)
N9 C53 N7 120.2(7)
N9 C53 N8 119.4(7)
N7 C53 N8 120.4(7)
N12 C54 N10 121.2(7)
N12 C54 N11 121.0(7)
N10 C54 N11 117.8(7)
N15 C55 N14 120.5(6)
N15 C55 N13 120.4(7)
N14 C55 N13 119.1(7)
H16A O16 H16B 109.5
H17A O17 H17B 117.7

loop_
_geom_bond_atom_site_label_1
_geom_bond_atom_site_label_2
_geom_bond_distance
S1 O3 1.455(5)
S1 O2 1.465(5)
S1 O1 1.469(5)
S1 C1 1.763(7)
S2 O6 1.455(5)
S2 O4 1.462(5)
S2 O5 1.465(5)
S2 C11 1.752(7)
S3 O8 1.461(5)
S3 O7 1.462(5)
S3 O9 1.471(5)
S3 C21 1.755(7)
S4 O10 1.449(5)
S4 O11 1.467(5)
S4 O12 1.468(5)
S4 C31 1.766(8)
S5 O14 1.457(5)
S5 O15 1.472(5)
S5 O13 1.472(5)
S5 C41 1.760(7)
N1 C51 1.330(9)
N1 H1A 0.8800
N1 H1B 0.8800
N2 C51 1.326(9)
N2 H2A 0.8800
N2 H2B 0.8800
N3 C51 1.333(9)
N3 H3A 0.8800
N3 H3B 0.8800
N4 C52 1.319(9)
N4 H4A 0.8800
N4 H4B 0.8800
N5 C52 1.349(9)
N5 H5A 0.8800
N5 H5B 0.8800
N6 C52 1.309(9)
N6 H6A 0.8800
N6 H6B 0.8800
N7 C53 1.329(9)
N7 H7A 0.8800
N7 H7B 0.8800
N8 C53 1.335(9)
N8 H8A 0.8800
N8 H8B 0.8800
N9 C53 1.327(9)
N9 H9A 0.8800
N9 H9B 0.8800
N10 C54 1.326(9)
N10 H10A 0.8800
N10 H10B 0.8800
N11 C54 1.349(9)
N11 H11A 0.8800
N11 H11B 0.8800
N12 C54 1.316(9)
N12 H12A 0.8800
N12 H12B 0.8800
N13 C55 1.346(9)
N13 H13A 0.8800
N13 H13B 0.8800
N14 C55 1.331(9)
N14 H14A 0.8800
N14 H14B 0.8800
N15 C55 1.319(9)
N15 H15A 0.8800
N15 H15B 0.8800
C1 C6 1.383(9)
C1 C2 1.390(10)
C2 C3 1.372(11)
C2 H2 0.9500
C3 C4 1.392(11)
C3 H3 0.9500
C4 C5 1.405(10)
C4 C7 1.508(11)
C5 C6 1.377(10)
C5 H5 0.9500
C6 H6 0.9500
C7 C8 1.515(13)
C7 C10 1.540(13)
C7 C9 1.546(13)
C8 H8C 0.9603
C8 H8D 0.9600
C8 H8E 0.9603
C9 H9C 0.9600
C9 H9D 0.9601
C9 H9E 0.9598
C10 H10C 0.9598
C10 H10D 0.9598
C10 H10E 0.9600
C11 C12 1.369(10)
C11 C16 1.371(10)
C12 C13 1.369(11)
C12 H12 0.9500
C13 C14 1.374(11)
C13 H13 0.9500
C14 C15 1.382(11)
C14 C17 1.532(11)
C15 C16 1.387(12)
C15 H15 0.9500
C16 H16 0.9500
C17 C20 1.522(11)
C17 C19 1.527(12)
C17 C18 1.549(12)
C18 H18A 0.9599
C18 H18B 0.9602
C18 H18C 0.9600
C19 H19A 0.9603
C19 H19B 0.9599
C19 H19C 0.9596
C20 H20A 0.9600
C20 H20B 0.9603
C20 H20C 0.9599
C21 C22 1.395(10)
C21 C26 1.397(9)
C22 C23 1.372(9)
C22 H22 0.9500
C23 C24 1.380(10)
C23 H23 0.9500
C24 C25 1.402(10)
C24 C27 1.516(10)
C25 C26 1.383(9)
C25 H25 0.9500
C26 H26 0.9500
C27 C30 1.477(13)
C27 C29 1.537(13)
C27 C28 1.552(14)
C28 H28A 0.9596
C28 H28B 0.9599
C28 H28C 0.9602
C29 H29A 0.9600
C29 H29B 0.9605
C29 H29C 0.9600
C30 H30A 0.9604
C30 H30B 0.9599
C30 H30C 0.9599
C31 C36 1.367(11)
C31 C32 1.372(10)
C32 C33 1.367(11)
C32 H32 0.9500
C33 C34 1.385(13)
C33 H33 0.9500
C34 C35 1.363(14)
C34 C37 1.544(13)
C35 C36 1.375(13)
C35 H35 0.9500
C36 H36 0.9500
C37 C40 1.511(15)
C37 C38 1.512(18)
C37 C39 1.559(16)
C38 H38A 0.9598
C38 H38B 0.9607
C38 H38C 0.9600
C39 H39A 0.9599
C39 H39B 0.9602
C39 H39C 0.9600
C40 H40A 0.9599
C40 H40B 0.9600
C40 H40C 0.9601
C41 C46 1.365(10)
C41 C42 1.382(10)
C42 C43 1.367(12)
C42 H42 0.9500
C43 C44 1.410(11)
C43 H43 0.9500
C44 C45 1.368(11)
C44 C47 1.556(11)
C45 C46 1.389(11)
C45 H45 0.9500
C46 H46 0.9500
C47 C50 1.508(14)
C47 C49 1.524(13)
C47 C48 1.550(14)
C48 H48A 0.9600
C48 H48B 0.9599
C48 H48C 0.9602
C49 H49A 0.9603
C49 H49B 0.9597
C49 H49C 0.9602
C50 H50A 0.9605
C50 H50B 0.9598
C50 H50C 0.9598
O16 H16A 0.8496
O16 H16B 0.8498
O17 H17A 0.8500
O17 H17B 0.8757

loop_
_geom_torsion_atom_site_label_1
_geom_torsion_atom_site_label_2
_geom_torsion_atom_site_label_3
_geom_torsion_atom_site_label_4
_geom_torsion
O3 S1 C1 C6 -32.6(7)
O2 S1 C1 C6 -153.6(6)
O1 S1 C1 C6 86.1(6)
O3 S1 C1 C2 154.3(6)
O2 S1 C1 C2 33.3(7)
O1 S1 C1 C2 -87.0(6)
C6 C1 C2 C3 0.1(11)
S1 C1 C2 C3 173.3(6)
C1 C2 C3 C4 -1.9(12)
C2 C3 C4 C5 2.7(12)
C2 C3 C4 C7 -178.3(8)
C3 C4 C5 C6 -1.9(11)
C7 C4 C5 C6 179.0(7)
C4 C5 C6 C1 0.3(11)
C2 C1 C6 C5 0.7(11)
S1 C1 C6 C5 -172.4(6)
C3 C4 C7 C8 -111.2(10)
C5 C4 C7 C8 67.7(11)
C3 C4 C7 C10 8.1(12)
C5 C4 C7 C10 -172.9(8)
C3 C4 C7 C9 127.5(9)
C5 C4 C7 C9 -53.5(11)
O6 S2 C11 C12 -111.8(7)
O4 S2 C11 C12 7.7(7)
O5 S2 C11 C12 127.9(7)
O6 S2 C11 C16 66.8(7)
O4 S2 C11 C16 -173.7(7)
O5 S2 C11 C16 -53.5(7)
C16 C11 C12 C13 -0.4(12)
S2 C11 C12 C13 178.3(7)
C11 C12 C13 C14 0.1(13)
C12 C13 C14 C15 -0.9(13)
C12 C13 C14 C17 -177.8(8)
C13 C14 C15 C16 2.0(13)
C17 C14 C15 C16 179.0(8)
C12 C11 C16 C15 1.5(13)
S2 C11 C16 C15 -177.2(7)
C14 C15 C16 C11 -2.3(14)
C13 C14 C17 C20 106.2(9)
C15 C14 C17 C20 -70.6(10)
C13 C14 C17 C19 -131.7(9)
C15 C14 C17 C19 51.5(10)
C13 C14 C17 C18 -11.7(12)
C15 C14 C17 C18 171.5(8)
O8 S3 C21 C22 -146.0(6)
O7 S3 C21 C22 93.5(6)
O9 S3 C21 C22 -26.0(7)
O8 S3 C21 C26 36.7(7)
O7 S3 C21 C26 -83.7(6)
O9 S3 C21 C26 156.8(6)
C26 C21 C22 C23 0.2(11)
S3 C21 C22 C23 -177.1(6)
C21 C22 C23 C24 -1.6(12)
C22 C23 C24 C25 2.2(11)
C22 C23 C24 C27 -176.5(7)
C23 C24 C25 C26 -1.5(11)
C27 C24 C25 C26 177.3(7)
C24 C25 C26 C21 0.1(11)
C22 C21 C26 C25 0.6(11)
S3 C21 C26 C25 177.9(6)
C23 C24 C27 C30 -7.5(13)
C25 C24 C27 C30 173.8(9)
C23 C24 C27 C29 -132.9(9)
C25 C24 C27 C29 48.5(11)
C23 C24 C27 C28 113.4(10)
C25 C24 C27 C28 -65.3(11)
O10 S4 C31 C36 -51.8(9)
O11 S4 C31 C36 -173.1(8)
O12 S4 C31 C36 67.6(9)
O10 S4 C31 C32 129.7(6)
O11 S4 C31 C32 8.4(7)
O12 S4 C31 C32 -110.9(7)
C36 C31 C32 C33 -1.4(13)
S4 C31 C32 C33 177.2(6)
C31 C32 C33 C34 0.3(13)
C32 C33 C34 C35 0.4(15)
C32 C33 C34 C37 179.0(9)
C33 C34 C35 C36 -0.1(19)
C37 C34 C35 C36 -178.5(12)
C32 C31 C36 C35 1.8(17)
S4 C31 C36 C35 -176.8(10)
C34 C35 C36 C31 -1(2)
C35 C34 C37 C40 118.4(13)
C33 C34 C37 C40 -60.0(13)
C35 C34 C37 C38 -1.6(18)
C33 C34 C37 C38 179.9(12)
C35 C34 C37 C39 -123.5(13)
C33 C34 C37 C39 58.1(14)
O14 S5 C41 C46 19.8(7)
O15 S5 C41 C46 142.4(6)
O13 S5 C41 C46 -99.3(6)
O14 S5 C41 C42 -162.8(6)
O15 S5 C41 C42 -40.2(7)
O13 S5 C41 C42 78.1(7)
C46 C41 C42 C43 1.5(13)
S5 C41 C42 C43 -176.0(7)
C41 C42 C43 C44 -1.1(15)
C42 C43 C44 C45 0.6(13)
C42 C43 C44 C47 178.8(8)
C43 C44 C45 C46 -0.6(12)
C47 C44 C45 C46 -178.7(7)
C42 C41 C46 C45 -1.5(12)
S5 C41 C46 C45 176.0(6)
C44 C45 C46 C41 1.1(12)
C45 C44 C47 C50 -18.1(13)
C43 C44 C47 C50 163.9(11)
C45 C44 C47 C49 100.9(10)
C43 C44 C47 C49 -77.1(10)
C45 C44 C47 C48 -141.2(10)
C43 C44 C47 C48 40.8(12)

loop_
_cod_related_entry_id
_cod_related_entry_database
_cod_related_entry_code
1 ChemSpider 30660388
